data_4027475
loop_
_publ_author_name
'Camille Lescot'
'Benjamin Darses'
'Florence Collet'
'Pascal Retailleau'
'Philippe Dauban'

_publ_contact_author_address
;Centre de Recherche de Gif
Institut de Chimie des Substances Naturelles
UPR2301-CNRS
B\^at 27
1 avenue de la Terrasse
91198 Gif sur Yvette
France
;
_publ_contact_author_email philippe.dauban@icsn.cnrs-gif.fr
_publ_contact_author_fax +33169077247
_publ_contact_author_name 'DAUBAN, Philippe'
_publ_contact_author_phone +33169824560
_publ_section_title
;
 Intermolecular C-H Amination of Complex Molecules: Insights into the
 Factors Governing the Selectivity
;
_journal_name_full 'Journal of Organic Chemistry'
_journal_page_first 7232
_journal_page_last 7240
_journal_paper_doi 10.1021/jo301563j
_journal_volume 77
_journal_year 2012
_chemical_absolute_configuration ad
_chemical_formula_moiety 'C29 H38 N2 O3 S2'
_chemical_formula_sum 'C29 H38 N2 O3 S2'
_chemical_formula_weight 526.73
_chemical_name_systematic
; 
 ? 
;
_space_group_IT_number 4
_symmetry_cell_setting monoclinic
_symmetry_space_group_name_Hall 'P 2yb'
_symmetry_space_group_name_H-M 'P 1 21 1'
_atom_sites_solution_hydrogens difmap
_atom_sites_solution_primary direct
_atom_sites_solution_secondary difmap
_audit_creation_method SHELXL-97
_cell_angle_alpha 90.00
_cell_angle_beta 96.735(7)
_cell_angle_gamma 90.00
_cell_formula_units_Z 4
_cell_length_a 13.0891(4)
_cell_length_b 9.7802(3)
_cell_length_c 22.7700(16)
_cell_measurement_reflns_used 11763
_cell_measurement_temperature 293(2)
_cell_measurement_theta_max 68.1
_cell_measurement_theta_min 6.7
_cell_volume 2894.8(2)
_computing_cell_refinement 'CrystalClear-SM Expert 2.0 r4 (Rigaku, 2009)'
_computing_data_collection 'CrystalClear-SM Expert 2.0 r4 (Rigaku, 2009)'
_computing_data_reduction 'CrystalClear-SM Expert 2.0 r4 (Rigaku, 2009)'
_computing_molecular_graphics 'PLATON (Spek, 2003)'
_computing_publication_material 'SHELXL97 (Sheldrick, 2008)'
_computing_structure_refinement 'SHELXL97 (Sheldrick, 2008); CRYSTALBUILDER (Welter, 2006)'
_computing_structure_solution 'SHELXS97 (Sheldrick, 2008)'
_diffrn_ambient_temperature 293(2)
_diffrn_detector_type 'RAPID II large area curved imaging plate detector '
_diffrn_measured_fraction_theta_full 0.993
_diffrn_measured_fraction_theta_max 0.993
_diffrn_measurement_device_type 'Rigaku rapid II RAXIS conversion'
_diffrn_measurement_method 'profile data from \w-scans'
_diffrn_radiation_monochromator graphite
_diffrn_radiation_source 'fine-focus sealed tube'
_diffrn_radiation_type CuK\a
_diffrn_radiation_wavelength 1.54187
_diffrn_reflns_av_R_equivalents 0.0388
_diffrn_reflns_av_sigmaI/netI 0.0783
_diffrn_reflns_limit_h_max 15
_diffrn_reflns_limit_h_min -15
_diffrn_reflns_limit_k_max 10
_diffrn_reflns_limit_k_min -11
_diffrn_reflns_limit_l_max 25
_diffrn_reflns_limit_l_min -27
_diffrn_reflns_number 25101
_diffrn_reflns_theta_full 68.24
_diffrn_reflns_theta_max 68.24
_diffrn_reflns_theta_min 6.66
_exptl_absorpt_coefficient_mu 1.911
_exptl_absorpt_correction_T_max 1.000
_exptl_absorpt_correction_T_min 0.695
_exptl_absorpt_correction_type multi-scan
_exptl_absorpt_process_details 'FS_ABSCOR (Rigaku, 2009)'
_exptl_crystal_colour colourless
_exptl_crystal_density_diffrn 1.209
_exptl_crystal_description 'elongated parallelepiped'
_exptl_crystal_F_000 1128
_exptl_crystal_size_max 0.60
_exptl_crystal_size_mid 0.20
_exptl_crystal_size_min 0.08
_refine_diff_density_max 0.241
_refine_diff_density_min -0.305
_refine_diff_density_rms 0.052
_refine_ls_abs_structure_details 'Flack H D (1983), Acta Cryst. A39, 876-881; 1506 Friedel pairs (cov = 0.85)'
_refine_ls_abs_structure_Flack 0.015(13)
_refine_ls_extinction_method none
_refine_ls_goodness_of_fit_ref 1.100
_refine_ls_hydrogen_treatment constr
_refine_ls_matrix_type full
_refine_ls_number_parameters 659
_refine_ls_number_reflns 9817
_refine_ls_number_restraints 1
_refine_ls_restrained_S_all 1.100
_refine_ls_R_factor_all 0.1101
_refine_ls_R_factor_gt 0.0408
_refine_ls_shift/su_max 0.002
_refine_ls_shift/su_mean 0.000
_refine_ls_structure_factor_coef Fsqd
_refine_ls_weighting_details 'calc w=1/[\s^2^(Fo^2^)+(0.0394P)^2^+0.2284P] where P=(Fo^2^+2Fc^2^)/3'
_refine_ls_weighting_scheme calc
_refine_ls_wR_factor_gt 0.0811
_refine_ls_wR_factor_ref 0.1173
_reflns_number_gt 5248
_reflns_number_total 9825
_reflns_threshold_expression >2sigma(I)
_cod_data_source_file jo301563j_si_002_6.cif
_cod_data_source_block compound_4
_cod_original_sg_symbol_H-M 'P 21'
_cod_database_code 4027475

loop_
_symmetry_equiv_pos_as_xyz
'x, y, z'
'-x, y+1/2, -z'

loop_
_atom_site_label
_atom_site_type_symbol
_atom_site_fract_x
_atom_site_fract_y
_atom_site_fract_z
_atom_site_U_iso_or_equiv
_atom_site_adp_type
_atom_site_occupancy
_atom_site_symmetry_multiplicity
_atom_site_calc_flag
_atom_site_refinement_flags
S1 S 0.76272(9) -0.35691(12) 0.48303(4) 0.0660(3) Uani 1 1 d .
S2 S 0.92421(10) -0.32927(13) 0.57050(4) 0.0752(4) Uani 1 1 d .
O1 O 0.6908(2) -0.2655(3) 0.50611(10) 0.0757(8) Uani 1 1 d .
O2 O 0.8712(2) -0.4224(3) 0.60521(12) 0.0903(9) Uani 1 1 d .
O3 O 1.0341(2) -0.3428(4) 0.57178(12) 0.0952(9) Uani 1 1 d .
N1 N 0.8797(2) -0.3349(4) 0.50115(11) 0.0683(9) Uani 1 1 d .
N2 N 0.7602(2) -0.3627(4) 0.41111(12) 0.0651(9) Uani 1 1 d .
C1 C 0.7237(3) -0.5260(4) 0.49630(15) 0.0576(11) Uani 1 1 d .
C2 C 0.6366(3) -0.5467(6) 0.52281(18) 0.0798(14) Uani 1 1 d .
H2 H 0.5987 -0.4727 0.5340 0.096 Uiso 1 1 calc R
C3 C 0.6050(4) -0.6796(7) 0.53281(19) 0.0860(14) Uani 1 1 d .
H3 H 0.5445 -0.6932 0.5498 0.103 Uiso 1 1 calc R
C4 C 0.6599(4) -0.7905(5) 0.51858(17) 0.0703(13) Uani 1 1 d .
C5 C 0.7479(3) -0.7670(5) 0.49183(17) 0.0703(12) Uani 1 1 d .
H5 H 0.7866 -0.8412 0.4816 0.084 Uiso 1 1 calc R
C6 C 0.7795(3) -0.6370(5) 0.48001(18) 0.0713(13) Uani 1 1 d .
H6 H 0.8381 -0.6238 0.4612 0.086 Uiso 1 1 calc R
C7 C 0.6282(4) -0.9338(5) 0.5315(2) 0.0967(16) Uani 1 1 d .
H7A H 0.5960 -0.9753 0.4958 0.145 Uiso 1 1 calc R
H7B H 0.5807 -0.9319 0.5605 0.145 Uiso 1 1 calc R
H7C H 0.6879 -0.9859 0.5464 0.145 Uiso 1 1 calc R
C8 C 0.9007(3) -0.1624(5) 0.59433(15) 0.0599(11) Uani 1 1 d .
C9 C 0.9440(3) -0.0503(5) 0.56888(17) 0.0668(12) Uani 1 1 d .
H9 H 0.9810 -0.0627 0.5368 0.080 Uiso 1 1 calc R
C10 C 0.9323(3) 0.0781(5) 0.59088(19) 0.0748(13) Uani 1 1 d .
H10 H 0.9616 0.1520 0.5734 0.090 Uiso 1 1 calc R
C11 C 0.8776(3) 0.1010(5) 0.63880(18) 0.0666(12) Uani 1 1 d .
C12 C 0.8337(3) -0.0105(6) 0.66251(18) 0.0796(14) Uani 1 1 d .
H12 H 0.7957 0.0026 0.6941 0.095 Uiso 1 1 calc R
C13 C 0.8436(3) -0.1413(5) 0.64126(17) 0.0757(13) Uani 1 1 d .
H13 H 0.8125 -0.2146 0.6582 0.091 Uiso 1 1 calc R
C14 C 0.8677(4) 0.2441(6) 0.6622(2) 0.1047(17) Uani 1 1 d .
H14A H 0.8024 0.2816 0.6467 0.157 Uiso 1 1 calc R
H14B H 0.9219 0.3002 0.6504 0.157 Uiso 1 1 calc R
H14C H 0.8726 0.2416 0.7046 0.157 Uiso 1 1 calc R
C15 C 0.7568(3) -0.2398(5) 0.37061(15) 0.0630(11) Uani 1 1 d .
C16 C 0.7607(3) -0.0976(5) 0.39506(16) 0.0725(13) Uani 1 1 d .
H16A H 0.8320 -0.0724 0.4063 0.087 Uiso 1 1 calc R
H16B H 0.7262 -0.0962 0.4305 0.087 Uiso 1 1 calc R
C17 C 0.7109(3) 0.0083(5) 0.35176(17) 0.0745(13) Uani 1 1 d .
H17A H 0.7408 -0.0010 0.3149 0.089 Uiso 1 1 calc R
H17B H 0.7292 0.0984 0.3675 0.089 Uiso 1 1 calc R
C18 C 0.5938(4) 0.0020(5) 0.33771(17) 0.0729(12) Uani 1 1 d .
H18 H 0.5646 -0.0241 0.3738 0.087 Uiso 1 1 calc R
C19 C 0.5383(4) -0.0826(6) 0.28475(19) 0.0849(15) Uani 1 1 d .
H19 H 0.5814 -0.0847 0.2524 0.102 Uiso 1 1 calc R
C20 C 0.4986(5) -0.2226(6) 0.29436(19) 0.0856(15) Uani 1 1 d .
C21 C 0.5613(4) -0.3403(6) 0.27632(19) 0.1028(17) Uani 1 1 d .
H21A H 0.6120 -0.3061 0.2522 0.123 Uiso 1 1 calc R
H21B H 0.5165 -0.4027 0.2522 0.123 Uiso 1 1 calc R
C22 C 0.6162(4) -0.4186(5) 0.3285(2) 0.0939(15) Uani 1 1 d .
H22A H 0.5675 -0.4776 0.3453 0.113 Uiso 1 1 calc R
H22B H 0.6694 -0.4758 0.3151 0.113 Uiso 1 1 calc R
C23 C 0.6637(4) -0.3215(4) 0.37516(16) 0.0679(12) Uani 1 1 d .
H23 H 0.6139 -0.2773 0.3979 0.082 Uiso 1 1 calc R
C24 C 0.8229(3) -0.2647(5) 0.32078(17) 0.0918(14) Uani 1 1 d .
H24A H 0.8177 -0.3590 0.3090 0.138 Uiso 1 1 calc R
H24B H 0.8934 -0.2434 0.3343 0.138 Uiso 1 1 calc R
H24C H 0.7994 -0.2076 0.2877 0.138 Uiso 1 1 calc R
C25 C 0.4126(4) -0.2454(7) 0.3184(2) 0.120(2) Uani 1 1 d .
H25A H 0.3744 -0.1722 0.3302 0.144 Uiso 1 1 calc R
H25B H 0.3906 -0.3346 0.3236 0.144 Uiso 1 1 calc R
C26 C 0.4608(5) 0.0368(7) 0.2750(3) 0.133(2) Uani 1 1 d .
H26A H 0.4459 0.0639 0.2339 0.159 Uiso 1 1 calc R
H26B H 0.3977 0.0214 0.2925 0.159 Uiso 1 1 calc R
C27 C 0.5364(4) 0.1324(6) 0.3114(2) 0.0935(15) Uani 1 1 d .
C28 C 0.4917(5) 0.2233(6) 0.3554(3) 0.136(2) Uani 1 1 d .
H28A H 0.4526 0.1689 0.3798 0.204 Uiso 1 1 calc R
H28B H 0.4477 0.2903 0.3346 0.204 Uiso 1 1 calc R
H28C H 0.5464 0.2685 0.3797 0.204 Uiso 1 1 calc R
C29 C 0.6014(5) 0.2157(6) 0.2717(2) 0.132(2) Uani 1 1 d .
H29A H 0.5594 0.2857 0.2516 0.198 Uiso 1 1 calc R
H29B H 0.6268 0.1561 0.2433 0.198 Uiso 1 1 calc R
H29C H 0.6582 0.2571 0.2957 0.198 Uiso 1 1 calc R
S3 S 0.91009(9) -0.16565(12) 0.13977(4) 0.0701(3) Uani 1 1 d .
S4 S 0.70841(10) -0.17609(14) 0.09060(5) 0.0808(4) Uani 1 1 d .
O4 O 0.9064(2) -0.2643(3) 0.18650(11) 0.0787(8) Uani 1 1 d .
O5 O 0.6886(2) -0.1215(3) 0.14657(13) 0.0946(10) Uani 1 1 d .
O6 O 0.6577(2) -0.1161(4) 0.03765(14) 0.1039(11) Uani 1 1 d .
N3 N 0.8315(2) -0.1738(4) 0.08433(12) 0.0695(9) Uani 1 1 d .
N4 N 1.0187(2) -0.1640(4) 0.11000(12) 0.0677(9) Uani 1 1 d .
C30 C 0.9117(3) -0.0012(5) 0.17159(17) 0.0625(11) Uani 1 1 d .
C31 C 0.8862(3) 0.1125(5) 0.13684(18) 0.0738(13) Uani 1 1 d .
H31 H 0.8698 0.1036 0.0962 0.089 Uiso 1 1 calc R
C32 C 0.8855(3) 0.2377(5) 0.16302(19) 0.0798(13) Uani 1 1 d .
H32 H 0.8684 0.3139 0.1395 0.096 Uiso 1 1 calc R
C33 C 0.9094(3) 0.2554(6) 0.2234(2) 0.0780(13) Uani 1 1 d .
C34 C 0.9370(3) 0.1413(6) 0.25731(18) 0.0824(14) Uani 1 1 d .
H34 H 0.9551 0.1506 0.2978 0.099 Uiso 1 1 calc R
C35 C 0.9378(3) 0.0126(5) 0.23137(18) 0.0753(13) Uani 1 1 d .
H35 H 0.9561 -0.0639 0.2545 0.090 Uiso 1 1 calc R
C36 C 0.9075(4) 0.3945(6) 0.2518(2) 0.1159(19) Uani 1 1 d .
H36A H 0.9398 0.3894 0.2918 0.174 Uiso 1 1 calc R
H36B H 0.8376 0.4241 0.2516 0.174 Uiso 1 1 calc R
H36C H 0.9441 0.4585 0.2300 0.174 Uiso 1 1 calc R
C37 C 0.6763(3) -0.3502(5) 0.08933(18) 0.0654(11) Uani 1 1 d .
C38 C 0.6857(4) -0.4243(6) 0.1399(2) 0.0947(16) Uani 1 1 d .
H38 H 0.7111 -0.3829 0.1754 0.114 Uiso 1 1 calc R
C39 C 0.6583(4) -0.5593(7) 0.1393(2) 0.0984(16) Uani 1 1 d .
H39 H 0.6665 -0.6076 0.1748 0.118 Uiso 1 1 calc R
C40 C 0.6192(4) -0.6263(6) 0.0887(2) 0.0850(15) Uani 1 1 d .
C41 C 0.6087(5) -0.5501(7) 0.0381(3) 0.128(2) Uani 1 1 d .
H41 H 0.5821 -0.5908 0.0027 0.154 Uiso 1 1 calc R
C42 C 0.6368(5) -0.4129(7) 0.0384(2) 0.1159(19) Uani 1 1 d .
H42 H 0.6284 -0.3634 0.0032 0.139 Uiso 1 1 calc R
C43 C 0.5906(4) -0.7744(6) 0.0887(2) 0.125(2) Uani 1 1 d .
H43A H 0.6357 -0.8255 0.0666 0.187 Uiso 1 1 calc R
H43B H 0.5209 -0.7854 0.0709 0.187 Uiso 1 1 calc R
H43C H 0.5968 -0.8075 0.1286 0.187 Uiso 1 1 calc R
C44 C 1.0632(3) -0.2909(5) 0.08409(16) 0.0658(12) Uani 1 1 d .
C45 C 1.0092(3) -0.4266(5) 0.08276(18) 0.0770(13) Uani 1 1 d .
H45A H 0.9564 -0.4289 0.0491 0.092 Uiso 1 1 calc R
H45B H 0.9756 -0.4361 0.1183 0.092 Uiso 1 1 calc R
C46 C 1.0826(3) -0.5479(5) 0.07857(18) 0.0805(14) Uani 1 1 d .
H46A H 1.0443 -0.6319 0.0819 0.097 Uiso 1 1 calc R
H46B H 1.1061 -0.5470 0.0397 0.097 Uiso 1 1 calc R
C47 C 1.1762(3) -0.5501(4) 0.12490(17) 0.0675(12) Uani 1 1 d .
H47 H 1.1587 -0.5047 0.1608 0.081 Uiso 1 1 calc R
C48 C 1.2830(4) -0.4964(6) 0.11060(19) 0.0798(14) Uani 1 1 d .
H48 H 1.2914 -0.5215 0.0698 0.096 Uiso 1 1 calc R
C49 C 1.3233(4) -0.3533(7) 0.1217(2) 0.0864(14) Uani 1 1 d .
C50 C 1.2959(4) -0.2691(5) 0.1729(2) 0.0930(15) Uani 1 1 d .
H50A H 1.3566 -0.2196 0.1897 0.112 Uiso 1 1 calc R
H50B H 1.2762 -0.3303 0.2031 0.112 Uiso 1 1 calc R
C51 C 1.2077(4) -0.1653(5) 0.15679(18) 0.0839(13) Uani 1 1 d .
H51A H 1.2031 -0.1039 0.1898 0.101 Uiso 1 1 calc R
H51B H 1.2223 -0.1111 0.1231 0.101 Uiso 1 1 calc R
C52 C 1.1080(3) -0.2387(4) 0.14231(16) 0.0653(12) Uani 1 1 d .
H52 H 1.0888 -0.2935 0.1753 0.078 Uiso 1 1 calc R
C53 C 1.1107(3) -0.2531(5) 0.02827(15) 0.0877(14) Uani 1 1 d .
H53A H 1.1356 -0.1608 0.0315 0.131 Uiso 1 1 calc R
H53B H 1.0596 -0.2608 -0.0054 0.131 Uiso 1 1 calc R
H53C H 1.1668 -0.3139 0.0236 0.131 Uiso 1 1 calc R
C54 C 1.3907(4) -0.3030(6) 0.0877(2) 0.127(2) Uani 1 1 d .
H54A H 1.4198 -0.2173 0.0958 0.152 Uiso 1 1 calc R
H54B H 1.4086 -0.3535 0.0558 0.152 Uiso 1 1 calc R
C55 C 1.3315(4) -0.6090(6) 0.1518(2) 0.1050(17) Uani 1 1 d .
H55A H 1.3501 -0.5790 0.1922 0.126 Uiso 1 1 calc R
H55B H 1.3884 -0.6557 0.1368 0.126 Uiso 1 1 calc R
C56 C 1.2289(4) -0.6891(5) 0.1423(2) 0.0829(14) Uani 1 1 d .
C57 C 1.2254(5) -0.7894(6) 0.0914(2) 0.125(2) Uani 1 1 d .
H57A H 1.2744 -0.8612 0.1013 0.188 Uiso 1 1 calc R
H57B H 1.2419 -0.7427 0.0566 0.188 Uiso 1 1 calc R
H57C H 1.1576 -0.8278 0.0839 0.188 Uiso 1 1 calc R
C58 C 1.1956(4) -0.7593(5) 0.1968(2) 0.1066(16) Uani 1 1 d .
H58A H 1.1251 -0.7873 0.1887 0.160 Uiso 1 1 calc R
H58B H 1.2027 -0.6967 0.2295 0.160 Uiso 1 1 calc R
H58C H 1.2382 -0.8380 0.2064 0.160 Uiso 1 1 calc R

loop_
_atom_site_aniso_label
_atom_site_aniso_U_11
_atom_site_aniso_U_22
_atom_site_aniso_U_33
_atom_site_aniso_U_23
_atom_site_aniso_U_13
_atom_site_aniso_U_12
S1 0.0779(9) 0.0643(8) 0.0575(5) 0.0024(5) 0.0149(5) 0.0117(7)
S2 0.0833(9) 0.0746(9) 0.0667(6) 0.0023(6) 0.0042(6) 0.0089(7)
O1 0.088(2) 0.072(2) 0.0720(16) 0.0010(15) 0.0282(14) 0.0305(18)
O2 0.133(3) 0.069(2) 0.0693(17) 0.0126(16) 0.0153(17) -0.013(2)
O3 0.068(2) 0.100(3) 0.113(2) -0.004(2) -0.0063(15) 0.025(2)
N1 0.061(2) 0.088(3) 0.0559(17) -0.0040(19) 0.0053(14) 0.001(2)
N2 0.081(2) 0.061(3) 0.0540(16) 0.0030(17) 0.0084(15) 0.010(2)
C1 0.062(3) 0.056(3) 0.055(2) 0.0090(19) 0.0078(19) 0.004(2)
C2 0.072(3) 0.084(4) 0.088(3) 0.007(3) 0.028(2) 0.015(3)
C3 0.072(3) 0.089(4) 0.103(3) 0.009(3) 0.034(3) -0.003(3)
C4 0.069(3) 0.073(4) 0.068(3) 0.007(2) 0.006(2) -0.005(3)
C5 0.066(3) 0.061(4) 0.082(3) -0.002(2) -0.001(2) 0.007(3)
C6 0.068(3) 0.066(4) 0.082(3) 0.002(2) 0.016(2) 0.007(3)
C7 0.101(4) 0.084(4) 0.105(4) 0.011(3) 0.011(3) -0.014(3)
C8 0.068(3) 0.054(3) 0.057(2) -0.004(2) 0.0024(18) 0.003(3)
C9 0.069(3) 0.064(4) 0.069(3) 0.005(2) 0.015(2) -0.009(3)
C10 0.071(3) 0.067(4) 0.085(3) -0.002(3) 0.005(2) -0.015(3)
C11 0.068(3) 0.059(4) 0.071(3) -0.012(2) 0.002(2) 0.001(3)
C12 0.088(4) 0.081(4) 0.073(3) 0.000(3) 0.023(2) -0.004(3)
C13 0.092(3) 0.070(4) 0.069(2) 0.001(2) 0.025(2) -0.017(3)
C14 0.090(4) 0.092(4) 0.134(4) -0.027(3) 0.017(3) -0.003(3)
C15 0.078(3) 0.054(3) 0.060(2) 0.000(2) 0.015(2) 0.001(3)
C16 0.081(3) 0.072(4) 0.061(2) 0.016(2) -0.004(2) -0.005(3)
C17 0.087(4) 0.064(3) 0.071(3) 0.006(2) 0.007(2) -0.014(3)
C18 0.083(4) 0.066(3) 0.067(3) 0.009(2) 0.001(2) -0.002(3)
C19 0.095(4) 0.085(4) 0.071(3) 0.006(3) -0.006(2) -0.008(4)
C20 0.093(4) 0.093(5) 0.065(3) -0.004(3) -0.014(3) -0.019(4)
C21 0.136(5) 0.092(4) 0.073(3) -0.012(3) -0.015(3) -0.013(4)
C22 0.120(4) 0.073(4) 0.085(3) -0.013(3) -0.003(3) -0.014(3)
C23 0.086(3) 0.054(3) 0.064(2) -0.007(2) 0.010(2) -0.002(3)
C24 0.100(4) 0.109(4) 0.072(3) 0.014(3) 0.031(2) 0.016(3)
C25 0.101(5) 0.150(6) 0.102(4) 0.002(4) -0.012(3) -0.041(4)
C26 0.133(6) 0.118(6) 0.136(5) 0.034(4) -0.032(4) 0.007(5)
C27 0.108(4) 0.075(4) 0.095(3) 0.023(3) 0.000(3) 0.010(4)
C28 0.162(6) 0.096(5) 0.159(5) 0.027(4) 0.058(4) 0.049(4)
C29 0.191(6) 0.097(5) 0.111(4) 0.047(4) 0.024(4) 0.011(4)
S3 0.0799(8) 0.0657(8) 0.0672(6) 0.0060(6) 0.0191(5) 0.0085(7)
S4 0.0810(9) 0.0760(10) 0.0866(8) 0.0009(7) 0.0153(6) 0.0106(8)
O4 0.107(2) 0.0610(19) 0.0719(16) 0.0254(15) 0.0266(15) 0.0093(17)
O5 0.101(2) 0.087(3) 0.103(2) -0.0234(18) 0.0444(18) 0.008(2)
O6 0.095(3) 0.103(3) 0.110(2) 0.028(2) -0.0062(18) 0.024(2)
N3 0.058(2) 0.081(3) 0.0704(19) -0.003(2) 0.0113(16) 0.002(2)
N4 0.070(2) 0.070(3) 0.0676(19) 0.0053(19) 0.0242(17) 0.011(2)
C30 0.069(3) 0.060(3) 0.060(2) 0.001(2) 0.017(2) 0.009(2)
C31 0.100(4) 0.063(4) 0.059(2) 0.007(2) 0.011(2) 0.015(3)
C32 0.097(4) 0.065(4) 0.077(3) 0.005(3) 0.009(2) 0.009(3)
C33 0.072(3) 0.077(4) 0.085(3) -0.015(3) 0.007(2) 0.003(3)
C34 0.094(4) 0.089(4) 0.063(3) -0.010(3) 0.001(2) 0.003(3)
C35 0.085(3) 0.081(4) 0.059(2) 0.010(2) 0.005(2) 0.006(3)
C36 0.125(5) 0.087(4) 0.129(4) -0.039(4) -0.011(3) 0.008(4)
C37 0.067(3) 0.057(3) 0.072(3) 0.004(3) 0.011(2) 0.001(3)
C38 0.121(4) 0.076(4) 0.088(3) -0.006(3) 0.016(3) -0.022(4)
C39 0.115(4) 0.099(5) 0.082(3) 0.000(3) 0.016(3) -0.017(4)
C40 0.082(4) 0.081(5) 0.094(4) -0.010(3) 0.019(3) -0.006(3)
C41 0.190(7) 0.102(6) 0.088(4) -0.011(4) 0.001(4) -0.047(5)
C42 0.167(6) 0.107(5) 0.072(3) -0.004(3) 0.004(3) -0.029(5)
C43 0.139(5) 0.088(5) 0.147(5) -0.024(4) 0.015(4) -0.030(4)
C44 0.071(3) 0.068(4) 0.057(2) 0.001(2) 0.003(2) 0.017(3)
C45 0.081(4) 0.071(4) 0.075(3) -0.014(2) -0.007(2) 0.007(3)
C46 0.099(4) 0.065(4) 0.076(3) -0.018(2) 0.007(3) 0.010(3)
C47 0.071(3) 0.066(4) 0.068(2) -0.001(2) 0.015(2) 0.014(3)
C48 0.090(4) 0.072(4) 0.080(3) 0.003(3) 0.023(3) 0.008(3)
C49 0.072(3) 0.100(5) 0.087(3) 0.016(3) 0.008(2) 0.016(3)
C50 0.082(4) 0.095(4) 0.097(3) 0.002(3) -0.011(3) -0.016(3)
C51 0.090(4) 0.072(4) 0.087(3) -0.005(3) -0.003(2) -0.008(3)
C52 0.066(3) 0.066(3) 0.063(2) 0.001(2) 0.001(2) 0.007(3)
C53 0.094(4) 0.111(4) 0.060(2) 0.006(2) 0.016(2) 0.028(3)
C54 0.110(5) 0.124(6) 0.156(5) 0.023(4) 0.052(4) 0.000(4)
C55 0.091(4) 0.094(5) 0.133(4) 0.031(3) 0.028(3) 0.027(4)
C56 0.091(4) 0.062(4) 0.100(3) 0.008(3) 0.031(3) 0.015(3)
C57 0.175(6) 0.085(5) 0.125(4) -0.006(3) 0.058(4) 0.042(4)
C58 0.123(4) 0.093(4) 0.109(4) 0.026(3) 0.035(3) 0.017(4)

loop_
_atom_type_symbol
_atom_type_description
_atom_type_scat_dispersion_real
_atom_type_scat_dispersion_imag
_atom_type_scat_source
C C 0.0181 0.0091 'International Tables Vol C Tables 4.2.6.8 and 6.1.1.4'
H H 0.0000 0.0000 'International Tables Vol C Tables 4.2.6.8 and 6.1.1.4'
N N 0.0311 0.0180 'International Tables Vol C Tables 4.2.6.8 and 6.1.1.4'
O O 0.0492 0.0322 'International Tables Vol C Tables 4.2.6.8 and 6.1.1.4'
S S 0.3331 0.5567 'International Tables Vol C Tables 4.2.6.8 and 6.1.1.4'

loop_
_geom_angle_atom_site_label_1
_geom_angle_atom_site_label_2
_geom_angle_atom_site_label_3
_geom_angle
O1 S1 N1 118.88(18)
O1 S1 N2 116.73(16)
N1 S1 N2 100.03(15)
O1 S1 C1 107.69(19)
N1 S1 C1 112.30(19)
N2 S1 C1 99.58(18)
O2 S2 O3 118.4(2)
O2 S2 N1 111.92(18)
O3 S2 N1 105.12(16)
O2 S2 C8 107.79(19)
O3 S2 C8 106.8(2)
N1 S2 C8 106.07(18)
S1 N1 S2 119.66(18)
C23 N2 C15 58.9(2)
C23 N2 S1 117.4(2)
C15 N2 S1 125.3(3)
C2 C1 C6 119.8(4)
C2 C1 S1 119.1(4)
C6 C1 S1 121.1(3)
C1 C2 C3 119.3(4)
C1 C2 H2 120.3
C3 C2 H2 120.3
C4 C3 C2 122.0(4)
C4 C3 H3 119.0
C2 C3 H3 119.0
C3 C4 C5 117.6(5)
C3 C4 C7 122.1(5)
C5 C4 C7 120.3(5)
C6 C5 C4 121.7(5)
C6 C5 H5 119.1
C4 C5 H5 119.1
C5 C6 C1 119.5(4)
C5 C6 H6 120.2
C1 C6 H6 120.2
C4 C7 H7A 109.5
C4 C7 H7B 109.5
H7A C7 H7B 109.5
C4 C7 H7C 109.5
H7A C7 H7C 109.5
H7B C7 H7C 109.5
C13 C8 C9 119.1(4)
C13 C8 S2 120.3(4)
C9 C8 S2 120.6(3)
C10 C9 C8 120.2(4)
C10 C9 H9 119.9
C8 C9 H9 119.9
C9 C10 C11 121.7(4)
C9 C10 H10 119.2
C11 C10 H10 119.2
C12 C11 C10 117.3(4)
C12 C11 C14 122.7(4)
C10 C11 C14 120.0(5)
C11 C12 C13 122.5(4)
C11 C12 H12 118.7
C13 C12 H12 118.7
C12 C13 C8 119.3(4)
C12 C13 H13 120.4
C8 C13 H13 120.4
C11 C14 H14A 109.5
C11 C14 H14B 109.5
H14A C14 H14B 109.5
C11 C14 H14C 109.5
H14A C14 H14C 109.5
H14B C14 H14C 109.5
C23 C15 C16 118.1(3)
C23 C15 N2 59.4(2)
C16 C15 N2 121.0(3)
C23 C15 C24 120.8(4)
C16 C15 C24 115.4(4)
N2 C15 C24 110.3(3)
C15 C16 C17 113.5(3)
C15 C16 H16A 108.9
C17 C16 H16A 108.9
C15 C16 H16B 108.9
C17 C16 H16B 108.9
H16A C16 H16B 107.7
C16 C17 C18 116.7(3)
C16 C17 H17A 108.1
C18 C17 H17A 108.1
C16 C17 H17B 108.1
C18 C17 H17B 108.1
H17A C17 H17B 107.3
C17 C18 C27 118.2(4)
C17 C18 C19 123.0(4)
C27 C18 C19 88.7(4)
C17 C18 H18 108.4
C27 C18 H18 108.4
C19 C18 H18 108.4
C20 C19 C26 118.7(5)
C20 C19 C18 120.7(4)
C26 C19 C18 87.1(4)
C20 C19 H19 109.5
C26 C19 H19 109.5
C18 C19 H19 109.5
C25 C20 C19 122.9(6)
C25 C20 C21 120.2(6)
C19 C20 C21 117.0(5)
C20 C21 C22 113.3(4)
C20 C21 H21A 108.9
C22 C21 H21A 108.9
C20 C21 H21B 108.9
C22 C21 H21B 108.9
H21A C21 H21B 107.7
C23 C22 C21 110.6(4)
C23 C22 H22A 109.5
C21 C22 H22A 109.5
C23 C22 H22B 109.5
C21 C22 H22B 109.5
H22A C22 H22B 108.1
C15 C23 N2 61.7(3)
C15 C23 C22 124.8(4)
N2 C23 C22 118.3(4)
C15 C23 H23 114.0
N2 C23 H23 114.0
C22 C23 H23 114.0
C15 C24 H24A 109.5
C15 C24 H24B 109.5
H24A C24 H24B 109.5
C15 C24 H24C 109.5
H24A C24 H24C 109.5
H24B C24 H24C 109.5
C20 C25 H25A 120.0
C20 C25 H25B 120.0
H25A C25 H25B 120.0
C27 C26 C19 90.6(4)
C27 C26 H26A 113.5
C19 C26 H26A 113.5
C27 C26 H26B 113.5
C19 C26 H26B 113.5
H26A C26 H26B 110.8
C28 C27 C26 116.3(5)
C28 C27 C29 111.1(5)
C26 C27 C29 111.7(5)
C28 C27 C18 115.7(4)
C26 C27 C18 87.8(4)
C29 C27 C18 112.4(4)
C27 C28 H28A 109.5
C27 C28 H28B 109.5
H28A C28 H28B 109.5
C27 C28 H28C 109.5
H28A C28 H28C 109.5
H28B C28 H28C 109.5
C27 C29 H29A 109.5
C27 C29 H29B 109.5
H29A C29 H29B 109.5
C27 C29 H29C 109.5
H29A C29 H29C 109.5
H29B C29 H29C 109.5
O4 S3 N3 119.69(19)
O4 S3 N4 114.58(17)
N3 S3 N4 100.94(16)
O4 S3 C30 107.89(18)
N3 S3 C30 111.1(2)
N4 S3 C30 101.03(19)
O6 S4 O5 118.8(2)
O6 S4 N3 106.59(17)
O5 S4 N3 110.84(17)
O6 S4 C37 107.3(2)
O5 S4 C37 108.0(2)
N3 S4 C37 104.39(19)
S3 N3 S4 120.10(18)
C52 N4 C44 58.6(2)
C52 N4 S3 117.1(2)
C44 N4 S3 122.8(3)
C35 C30 C31 120.3(4)
C35 C30 S3 119.2(4)
C31 C30 S3 120.5(3)
C32 C31 C30 119.1(4)
C32 C31 H31 120.5
C30 C31 H31 120.5
C31 C32 C33 122.3(4)
C31 C32 H32 118.8
C33 C32 H32 118.8
C34 C33 C32 117.9(4)
C34 C33 C36 120.3(4)
C32 C33 C36 121.7(5)
C33 C34 C35 120.5(4)
C33 C34 H34 119.7
C35 C34 H34 119.7
C30 C35 C34 119.8(4)
C30 C35 H35 120.1
C34 C35 H35 120.1
C33 C36 H36A 109.5
C33 C36 H36B 109.5
H36A C36 H36B 109.5
C33 C36 H36C 109.5
H36A C36 H36C 109.5
H36B C36 H36C 109.5
C38 C37 C42 118.1(5)
C38 C37 S4 120.6(4)
C42 C37 S4 121.2(4)
C37 C38 C39 120.8(5)
C37 C38 H38 119.6
C39 C38 H38 119.6
C38 C39 C40 122.7(5)
C38 C39 H39 118.7
C40 C39 H39 118.7
C41 C40 C39 116.0(6)
C41 C40 C43 121.9(5)
C39 C40 C43 122.1(5)
C40 C41 C42 121.5(5)
C40 C41 H41 119.2
C42 C41 H41 119.2
C37 C42 C41 120.8(5)
C37 C42 H42 119.6
C41 C42 H42 119.6
C40 C43 H43A 109.5
C40 C43 H43B 109.5
H43A C43 H43B 109.5
C40 C43 H43C 109.5
H43A C43 H43C 109.5
H43B C43 H43C 109.5
C52 C44 C45 117.4(4)
C52 C44 N4 59.9(2)
C45 C44 N4 121.9(3)
C52 C44 C53 120.4(4)
C45 C44 C53 115.8(4)
N4 C44 C53 109.7(3)
C44 C45 C46 112.8(4)
C44 C45 H45A 109.0
C46 C45 H45A 109.0
C44 C45 H45B 109.0
C46 C45 H45B 109.0
H45A C45 H45B 107.8
C47 C46 C45 115.2(3)
C47 C46 H46A 108.5
C45 C46 H46A 108.5
C47 C46 H46B 108.5
C45 C46 H46B 108.5
H46A C46 H46B 107.5
C46 C47 C56 119.1(4)
C46 C47 C48 121.3(3)
C56 C47 C48 88.1(3)
C46 C47 H47 108.9
C56 C47 H47 108.9
C48 C47 H47 108.9
C49 C48 C55 116.9(4)
C49 C48 C47 125.6(4)
C55 C48 C47 87.0(4)
C49 C48 H48 108.4
C55 C48 H48 108.4
C47 C48 H48 108.4
C54 C49 C50 118.8(6)
C54 C49 C48 119.2(5)
C50 C49 C48 121.8(4)
C49 C50 C51 114.5(4)
C49 C50 H50A 108.6
C51 C50 H50A 108.6
C49 C50 H50B 108.6
C51 C50 H50B 108.6
H50A C50 H50B 107.6
C52 C51 C50 110.2(4)
C52 C51 H51A 109.6
C50 C51 H51A 109.6
C52 C51 H51B 109.6
C50 C51 H51B 109.6
H51A C51 H51B 108.1
C44 C52 C51 127.6(4)
C44 C52 N4 61.5(2)
C51 C52 N4 119.1(4)
C44 C52 H52 112.9
C51 C52 H52 112.9
N4 C52 H52 112.9
C44 C53 H53A 109.5
C44 C53 H53B 109.5
H53A C53 H53B 109.5
C44 C53 H53C 109.5
H53A C53 H53C 109.5
H53B C53 H53C 109.5
C49 C54 H54A 120.0
C49 C54 H54B 120.0
H54A C54 H54B 120.0
C48 C55 C56 89.4(4)
C48 C55 H55A 113.8
C56 C55 H55A 113.8
C48 C55 H55B 113.8
C56 C55 H55B 113.8
H55A C55 H55B 111.0
C57 C56 C58 110.2(5)
C57 C56 C55 112.5(4)
C58 C56 C55 116.1(4)
C57 C56 C47 113.4(4)
C58 C56 C47 116.2(4)
C55 C56 C47 86.8(4)
C56 C57 H57A 109.5
C56 C57 H57B 109.5
H57A C57 H57B 109.5
C56 C57 H57C 109.5
H57A C57 H57C 109.5
H57B C57 H57C 109.5
C56 C58 H58A 109.5
C56 C58 H58B 109.5
H58A C58 H58B 109.5
C56 C58 H58C 109.5
H58A C58 H58C 109.5
H58B C58 H58C 109.5

loop_
_geom_bond_atom_site_label_1
_geom_bond_atom_site_label_2
_geom_bond_distance
S1 O1 1.442(3)
S1 N1 1.553(3)
S1 N2 1.635(3)
S1 C1 1.768(4)
S2 O2 1.436(3)
S2 O3 1.441(3)
S2 N1 1.619(3)
S2 C8 1.759(4)
N2 C23 1.479(5)
N2 C15 1.513(5)
C1 C2 1.367(5)
C1 C6 1.383(5)
C2 C3 1.391(6)
C2 H2 0.9300
C3 C4 1.361(6)
C3 H3 0.9300
C4 C5 1.383(5)
C4 C7 1.500(6)
C5 C6 1.374(6)
C5 H5 0.9300
C6 H6 0.9300
C7 H7A 0.9600
C7 H7B 0.9600
C7 H7C 0.9600
C8 C13 1.389(5)
C8 C9 1.391(5)
C9 C10 1.367(5)
C9 H9 0.9300
C10 C11 1.391(6)
C10 H10 0.9300
C11 C12 1.373(6)
C11 C14 1.509(6)
C12 C13 1.379(6)
C12 H12 0.9300
C13 H13 0.9300
C14 H14A 0.9600
C14 H14B 0.9600
C14 H14C 0.9600
C15 C23 1.472(5)
C15 C16 1.497(6)
C15 C24 1.525(5)
C16 C17 1.522(5)
C16 H16A 0.9700
C16 H16B 0.9700
C17 C18 1.530(5)
C17 H17A 0.9700
C17 H17B 0.9700
C18 C27 1.563(6)
C18 C19 1.569(6)
C18 H18 0.9800
C19 C20 1.490(7)
C19 C26 1.546(7)
C19 H19 0.9800
C20 C25 1.327(6)
C20 C21 1.499(7)
C21 C22 1.522(6)
C21 H21A 0.9700
C21 H21B 0.9700
C22 C23 1.504(5)
C22 H22A 0.9700
C22 H22B 0.9700
C23 H23 0.9800
C24 H24A 0.9600
C24 H24B 0.9600
C24 H24C 0.9600
C25 H25A 0.9300
C25 H25B 0.9300
C26 C27 1.533(7)
C26 H26A 0.9700
C26 H26B 0.9700
C27 C28 1.507(7)
C27 C29 1.544(6)
C28 H28A 0.9600
C28 H28B 0.9600
C28 H28C 0.9600
C29 H29A 0.9600
C29 H29B 0.9600
C29 H29C 0.9600
S3 O4 1.441(3)
S3 N3 1.534(3)
S3 N4 1.645(3)
S3 C30 1.763(5)
S4 O6 1.432(3)
S4 O5 1.433(3)
S4 N3 1.634(3)
S4 C37 1.753(5)
N4 C52 1.496(5)
N4 C44 1.519(5)
C30 C35 1.371(5)
C30 C31 1.383(5)
C31 C32 1.363(6)
C31 H31 0.9300
C32 C33 1.384(6)
C32 H32 0.9300
C33 C34 1.381(6)
C33 C36 1.508(6)
C34 C35 1.391(6)
C34 H34 0.9300
C35 H35 0.9300
C36 H36A 0.9600
C36 H36B 0.9600
C36 H36C 0.9600
C37 C38 1.353(6)
C37 C42 1.360(6)
C38 C39 1.368(6)
C38 H38 0.9300
C39 C40 1.373(6)
C39 H39 0.9300
C40 C41 1.365(7)
C40 C43 1.496(7)
C41 C42 1.391(7)
C41 H41 0.9300
C42 H42 0.9300
C43 H43A 0.9600
C43 H43B 0.9600
C43 H43C 0.9600
C44 C52 1.477(5)
C44 C45 1.502(6)
C44 C53 1.525(5)
C45 C46 1.537(5)
C45 H45A 0.9700
C45 H45B 0.9700
C46 C47 1.521(5)
C46 H46A 0.9700
C46 H46B 0.9700
C47 C56 1.555(6)
C47 C48 1.563(6)
C47 H47 0.9800
C48 C49 1.506(7)
C48 C55 1.535(6)
C48 H48 0.9800
C49 C54 1.334(6)
C49 C50 1.505(6)
C50 C51 1.548(6)
C50 H50A 0.9700
C50 H50B 0.9700
C51 C52 1.493(5)
C51 H51A 0.9700
C51 H51B 0.9700
C52 H52 0.9800
C53 H53A 0.9600
C53 H53B 0.9600
C53 H53C 0.9600
C54 H54A 0.9300
C54 H54B 0.9300
C55 C56 1.548(6)
C55 H55A 0.9700
C55 H55B 0.9700
C56 C57 1.516(6)
C56 C58 1.524(6)
C57 H57A 0.9600
C57 H57B 0.9600
C57 H57C 0.9600
C58 H58A 0.9600
C58 H58B 0.9600
C58 H58C 0.9600

loop_
_geom_torsion_atom_site_label_1
_geom_torsion_atom_site_label_2
_geom_torsion_atom_site_label_3
_geom_torsion_atom_site_label_4
_geom_torsion
O1 S1 N1 S2 54.7(3)
N2 S1 N1 S2 -177.1(2)
C1 S1 N1 S2 -72.3(3)
O2 S2 N1 S1 36.2(3)
O3 S2 N1 S1 166.0(2)
C8 S2 N1 S1 -81.1(3)
O1 S1 N2 C23 -23.6(4)
N1 S1 N2 C23 -153.3(3)
C1 S1 N2 C23 91.8(3)
O1 S1 N2 C15 46.2(4)
N1 S1 N2 C15 -83.5(3)
C1 S1 N2 C15 161.6(3)
O1 S1 C1 C2 1.7(4)
N1 S1 C1 C2 134.5(3)
N2 S1 C1 C2 -120.4(3)
O1 S1 C1 C6 -178.7(3)
N1 S1 C1 C6 -45.9(4)
N2 S1 C1 C6 59.2(3)
C6 C1 C2 C3 -0.2(6)
S1 C1 C2 C3 179.4(3)
C1 C2 C3 C4 1.9(7)
C2 C3 C4 C5 -1.9(7)
C2 C3 C4 C7 177.6(4)
C3 C4 C5 C6 0.2(6)
C7 C4 C5 C6 -179.3(4)
C4 C5 C6 C1 1.5(6)
C2 C1 C6 C5 -1.4(6)
S1 C1 C6 C5 179.0(3)
O2 S2 C8 C13 2.9(4)
O3 S2 C8 C13 -125.3(3)
N1 S2 C8 C13 122.9(3)
O2 S2 C8 C9 179.1(3)
O3 S2 C8 C9 50.9(4)
N1 S2 C8 C9 -60.9(4)
C13 C8 C9 C10 1.6(6)
S2 C8 C9 C10 -174.7(3)
C8 C9 C10 C11 0.1(6)
C9 C10 C11 C12 -1.4(6)
C9 C10 C11 C14 179.2(4)
C10 C11 C12 C13 1.2(7)
C14 C11 C12 C13 -179.4(4)
C11 C12 C13 C8 0.4(7)
C9 C8 C13 C12 -1.8(6)
S2 C8 C13 C12 174.4(3)
S1 N2 C15 C23 -103.4(3)
C23 N2 C15 C16 106.4(4)
S1 N2 C15 C16 3.0(6)
C23 N2 C15 C24 -114.6(4)
S1 N2 C15 C24 142.1(3)
C23 C15 C16 C17 -85.2(4)
N2 C15 C16 C17 -154.6(4)
C24 C15 C16 C17 68.3(5)
C15 C16 C17 C18 69.7(5)
C16 C17 C18 C27 160.1(4)
C16 C17 C18 C19 -91.4(5)
C17 C18 C19 C20 96.9(6)
C27 C18 C19 C20 -139.8(5)
C17 C18 C19 C26 -141.1(5)
C27 C18 C19 C26 -17.8(4)
C26 C19 C20 C25 -28.3(7)
C18 C19 C20 C25 76.6(7)
C26 C19 C20 C21 152.6(4)
C18 C19 C20 C21 -102.4(5)
C25 C20 C21 C22 -70.8(6)
C19 C20 C21 C22 108.3(5)
C20 C21 C22 C23 -43.5(6)
C16 C15 C23 N2 -111.2(3)
C24 C15 C23 N2 96.7(4)
C16 C15 C23 C22 142.4(4)
N2 C15 C23 C22 -106.4(5)
C24 C15 C23 C22 -9.7(6)
S1 N2 C23 C15 116.6(3)
C15 N2 C23 C22 116.5(4)
S1 N2 C23 C22 -126.9(3)
C21 C22 C23 C15 -74.1(6)
C21 C22 C23 N2 -147.8(4)
C20 C19 C26 C27 141.9(4)
C18 C19 C26 C27 18.2(4)
C19 C26 C27 C28 -135.9(5)
C19 C26 C27 C29 95.0(5)
C19 C26 C27 C18 -18.3(4)
C17 C18 C27 C28 -96.5(6)
C19 C18 C27 C28 136.2(5)
C17 C18 C27 C26 145.3(4)
C19 C18 C27 C26 18.0(4)
C17 C18 C27 C29 32.6(6)
C19 C18 C27 C29 -94.6(5)
O4 S3 N3 S4 54.1(3)
N4 S3 N3 S4 -179.2(2)
C30 S3 N3 S4 -72.7(3)
O6 S4 N3 S3 151.4(3)
O5 S4 N3 S3 20.8(3)
C37 S4 N3 S3 -95.2(3)
O4 S3 N4 C52 -13.5(4)
N3 S3 N4 C52 -143.5(3)
C30 S3 N4 C52 102.2(3)
O4 S3 N4 C44 55.1(3)
N3 S3 N4 C44 -75.0(3)
C30 S3 N4 C44 170.8(3)
O4 S3 C30 C35 17.9(4)
N3 S3 C30 C35 150.9(3)
N4 S3 C30 C35 -102.7(3)
O4 S3 C30 C31 -161.7(3)
N3 S3 C30 C31 -28.6(4)
N4 S3 C30 C31 77.8(4)
C35 C30 C31 C32 -1.3(6)
S3 C30 C31 C32 178.2(3)
C30 C31 C32 C33 0.0(7)
C31 C32 C33 C34 1.5(7)
C31 C32 C33 C36 -179.6(5)
C32 C33 C34 C35 -1.7(7)
C36 C33 C34 C35 179.4(4)
C31 C30 C35 C34 1.1(6)
S3 C30 C35 C34 -178.4(3)
C33 C34 C35 C30 0.4(7)
O6 S4 C37 C38 -159.7(3)
O5 S4 C37 C38 -30.5(4)
N3 S4 C37 C38 87.5(4)
O6 S4 C37 C42 17.1(4)
O5 S4 C37 C42 146.2(4)
N3 S4 C37 C42 -95.8(4)
C42 C37 C38 C39 1.4(7)
S4 C37 C38 C39 178.3(4)
C37 C38 C39 C40 -0.7(8)
C38 C39 C40 C41 -0.2(8)
C38 C39 C40 C43 179.4(5)
C39 C40 C41 C42 0.5(9)
C43 C40 C41 C42 -179.2(6)
C38 C37 C42 C41 -1.2(8)
S4 C37 C42 C41 -178.1(5)
C40 C41 C42 C37 0.3(9)
S3 N4 C44 C52 -104.0(3)
C52 N4 C44 C45 105.4(4)
S3 N4 C44 C45 1.4(5)
C52 N4 C44 C53 -114.5(4)
S3 N4 C44 C53 141.5(3)
C52 C44 C45 C46 -87.1(4)
N4 C44 C45 C46 -157.1(3)
C53 C44 C45 C46 64.9(5)
C44 C45 C46 C47 52.6(5)
C45 C46 C47 C56 154.6(4)
C45 C46 C47 C48 -98.4(5)
C46 C47 C48 C49 93.3(5)
C56 C47 C48 C49 -143.5(4)
C46 C47 C48 C55 -145.4(4)
C56 C47 C48 C55 -22.1(3)
C55 C48 C49 C54 100.7(5)
C47 C48 C49 C54 -152.4(5)
C55 C48 C49 C50 -74.6(6)
C47 C48 C49 C50 32.2(6)
C54 C49 C50 C51 86.1(6)
C48 C49 C50 C51 -98.5(5)
C49 C50 C51 C52 69.8(5)
C45 C44 C52 C51 140.9(5)
N4 C44 C52 C51 -106.3(5)
C53 C44 C52 C51 -9.8(7)
C45 C44 C52 N4 -112.8(4)
C53 C44 C52 N4 96.5(4)
C50 C51 C52 C44 -88.6(5)
C50 C51 C52 N4 -163.4(3)
S3 N4 C52 C44 113.6(3)
C44 N4 C52 C51 119.4(4)
S3 N4 C52 C51 -127.0(3)
C49 C48 C55 C56 151.0(4)
C47 C48 C55 C56 22.2(3)
C48 C55 C56 C57 91.7(4)
C48 C55 C56 C58 -140.0(4)
C48 C55 C56 C47 -22.4(3)
C46 C47 C56 C57 33.9(6)
C48 C47 C56 C57 -91.2(4)
C46 C47 C56 C58 -95.3(5)
C48 C47 C56 C58 139.6(5)
C46 C47 C56 C55 147.1(4)
C48 C47 C56 C55 22.0(3)
